data_7245223
loop_
_publ_author_name
'Azzali, Alessandra'
'd'Agostino, Simone'
'Capacci, Mattia'
'Spinelli, Floriana'
'Ventura, Barbara'
'Grepioni, Fabrizia'

_publ_section_title
;
 Assembling photoactive materials from polycyclic aromatic hydrocarbons
 (PAHs): room temperature phosphorescence and excimer-emission in
 co-crystals with 1,4-diiodotetrafluorobenzene
;
_journal_name_full CrystEngComm
_journal_paper_doi 10.1039/D2CE00720G
_journal_year 2022
_chemical_formula_moiety '2(C6 F4 I2), C14 H10'
_chemical_formula_sum 'C26 H10 F8 I4'
_chemical_formula_weight 981.94
_chemical_name_systematic A(I2F4)2
_space_group_crystal_system triclinic
_space_group_IT_number 2
_space_group_name_Hall '-P 1'
_space_group_name_H-M_alt 'P -1'
_atom_sites_solution_hydrogens mixed
_atom_sites_solution_primary dual
_audit_creation_date 2022-03-15
_audit_creation_method
;
Olex2 1.2
(compiled 2018.05.29 svn.r3508 for OlexSys, GUI svn.r5506)
;
_audit_update_record
;
2022-07-11 deposited with the CCDC.	2022-07-15 downloaded from the CCDC.
;
_cell_angle_alpha 73.604(8)
_cell_angle_beta 89.751(6)
_cell_angle_gamma 81.821(7)
_cell_formula_units_Z 1
_cell_length_a 5.9997(4)
_cell_length_b 9.7209(10)
_cell_length_c 12.2681(10)
_cell_measurement_reflns_used 1456
_cell_measurement_temperature 300
_cell_measurement_theta_max 29.0620
_cell_measurement_theta_min 3.7930
_cell_volume 678.94(10)
_computing_cell_refinement 'CrysAlisPro 1.171.40.69a (Rigaku OD, 2020)'
_computing_data_collection 'CrysAlisPro 1.171.40.69a (Rigaku OD, 2020)'
_computing_data_reduction 'CrysAlisPro 1.171.40.69a (Rigaku OD, 2020)'
_computing_molecular_graphics 'Olex2 (Dolomanov et al., 2009)'
_computing_publication_material 'Olex2 (Dolomanov et al., 2009)'
_computing_structure_refinement 'ShelXL (Sheldrick, 2015)'
_computing_structure_solution 'ShelXT (Sheldrick, 2015)'
_diffrn_ambient_temperature 300.0
_diffrn_detector 'CCD plate'
_diffrn_detector_area_resol_mean 16.1340
_diffrn_detector_type Sapphire3
_diffrn_measured_fraction_theta_full 0.996
_diffrn_measured_fraction_theta_max 0.996
_diffrn_measurement_details
;
List of Runs (angles in degrees, time in seconds):

  # Type    Start    End  Width  t~exp~   \w     \q     \k     \f   Frames
#--------------------------------------------------------------------------
  1  \w     -1.00  86.00   1.00    1.00    --   18.00  57.00  90.00   87
  2  \w     -8.00  21.00   1.00    2.50    --   18.00  77.00-180.00   29
  3  \w    -10.00  38.00   1.00    2.50    --   18.00  77.00 -60.00   48
  4  \w    -46.00  35.00   1.00    2.50    --   18.00 -57.00-180.00   81
  5  \w     -4.00  86.00   1.00    2.50    --   18.00  38.00   0.00   90
;
_diffrn_measurement_device 'four-circle diffractometer'
_diffrn_measurement_device_type 'Xcalibur, Sapphire3'
_diffrn_measurement_method '\w scans'
_diffrn_orient_matrix_type 'CrysAlisPro convention (1999,Acta A55,543-557)'
_diffrn_orient_matrix_UB_11 0.0091922000
_diffrn_orient_matrix_UB_12 -0.0639728000
_diffrn_orient_matrix_UB_13 -0.0176802000
_diffrn_orient_matrix_UB_21 0.0684441000
_diffrn_orient_matrix_UB_22 0.0308520000
_diffrn_orient_matrix_UB_23 -0.0450136000
_diffrn_orient_matrix_UB_31 0.0975520000
_diffrn_orient_matrix_UB_32 -0.0294697000
_diffrn_orient_matrix_UB_33 0.0360353000
_diffrn_radiation_monochromator graphite
_diffrn_radiation_probe x-ray
_diffrn_radiation_type MoK\a
_diffrn_radiation_wavelength 0.71073
_diffrn_reflns_av_R_equivalents 0.0183
_diffrn_reflns_av_unetI/netI 0.0284
_diffrn_reflns_Laue_measured_fraction_full 0.996
_diffrn_reflns_Laue_measured_fraction_max 0.996
_diffrn_reflns_limit_h_max 5
_diffrn_reflns_limit_h_min -6
_diffrn_reflns_limit_k_max 11
_diffrn_reflns_limit_k_min -8
_diffrn_reflns_limit_l_max 14
_diffrn_reflns_limit_l_min -14
_diffrn_reflns_number 3944
_diffrn_reflns_point_group_measured_fraction_full 0.996
_diffrn_reflns_point_group_measured_fraction_max 0.996
_diffrn_reflns_theta_full 24.295
_diffrn_reflns_theta_max 24.295
_diffrn_reflns_theta_min 3.433
_diffrn_source 'fine-focus sealed X-ray tube'
_diffrn_source_type 'Enhance (Mo) X-ray Source'
_exptl_absorpt_coefficient_mu 4.660
_exptl_absorpt_correction_T_max 1.00000
_exptl_absorpt_correction_T_min 0.41066
_exptl_absorpt_correction_type multi-scan
_exptl_absorpt_process_details
;
CrysAlisPro 1.171.40.69a (Rigaku Oxford Diffraction, 2020)
Empirical absorption correction using spherical harmonics,
 implemented in SCALE3 ABSPACK scaling algorithm.
;
_exptl_crystal_colour 'clear light colourless'
_exptl_crystal_colour_lustre clear
_exptl_crystal_colour_modifier light
_exptl_crystal_colour_primary colourless
_exptl_crystal_density_diffrn 2.402
_exptl_crystal_description needle
_exptl_crystal_F_000 450
_exptl_crystal_preparation 'Ball Milling 90 min'
_exptl_crystal_recrystallization_method 'Slow evaporation from Chloroform:EtOH 50:50'
_exptl_crystal_size_max 0.08
_exptl_crystal_size_mid 0.05
_exptl_crystal_size_min 0.02
_refine_diff_density_max 0.509
_refine_diff_density_min -0.515
_refine_diff_density_rms 0.068
_refine_ls_extinction_coef 0.0042(6)
_refine_ls_extinction_expression Fc^*^=kFc[1+0.001xFc^2^\l^3^/sin(2\q)]^-1/4^
_refine_ls_extinction_method 'SHELXL-2016/6 (Sheldrick 2016)'
_refine_ls_goodness_of_fit_ref 1.053
_refine_ls_hydrogen_treatment mixed
_refine_ls_matrix_type full
_refine_ls_number_parameters 185
_refine_ls_number_reflns 2194
_refine_ls_number_restraints 135
_refine_ls_restrained_S_all 1.026
_refine_ls_R_factor_all 0.0387
_refine_ls_R_factor_gt 0.0293
_refine_ls_shift/su_max 0.001
_refine_ls_shift/su_mean 0.000
_refine_ls_structure_factor_coef Fsqd
_refine_ls_weighting_details 'w=1/[\s^2^(Fo^2^)+(0.0246P)^2^+0.3710P] where P=(Fo^2^+2Fc^2^)/3'
_refine_ls_weighting_scheme calc
_refine_ls_wR_factor_gt 0.0595
_refine_ls_wR_factor_ref 0.0633
_reflns_Friedel_coverage 0.000
_reflns_number_gt 1809
_reflns_number_total 2194
_reflns_threshold_expression 'I > 2\s(I)'
_cod_data_source_file d2ce00720g2.cif
_cod_data_source_block A-(I2F4)2
_cod_database_code 7245223
_shelx_shelxl_version_number 2016/6
_shelx_space_group_comment
;
The symmetry employed for this shelxl refinement is uniquely defined
by the following loop, which should always be used as a source of
symmetry information in preference to the above space-group names.
They are only intended as comments.
;
_shelx_estimated_absorpt_t_max 0.913
_shelx_estimated_absorpt_t_min 0.707
_reflns_odcompleteness_completeness 99.64
_reflns_odcompleteness_iscentric 1
_reflns_odcompleteness_theta 26.32
_olex2_refinement_description
;
1. Fixed Uiso
 At 1.2 times of:
  All C(H) groups
2. Rigid body (RIGU) restrains
 C10, I1, C13, C8, C12, F1, C9, F3, C11, F2, F4, I2
 with sigma for 1-2 distances of 0.004 and sigma for 1-3 distances of 0.004
 C3, C1, H1, C2, C6, H2, C5, H3, C4, C7, H4, H7
 with sigma for 1-2 distances of 0.004 and sigma for 1-3 distances of 0.004
3.a Aromatic/amide H refined with riding coordinates:
 C2(H2), C3(H3)
;
_olex2_submission_special_instructions 'No special instructions were received'
_oxdiff_exptl_absorpt_empirical_details
;
Empirical correction (ABSPACK) includes:
- Absorption correction using spherical harmonics
- Frame scaling
;
_oxdiff_exptl_absorpt_empirical_full_max 2.162
_oxdiff_exptl_absorpt_empirical_full_min 0.713

loop_
_space_group_symop_operation_xyz
'x, y, z'
'-x, -y, -z'

loop_
_atom_site_label
_atom_site_type_symbol
_atom_site_fract_x
_atom_site_fract_y
_atom_site_fract_z
_atom_site_U_iso_or_equiv
_atom_site_adp_type
_atom_site_occupancy
_atom_site_site_symmetry_order
_atom_site_calc_flag
_atom_site_refinement_flags_posn
_atom_site_refinement_flags_adp
_atom_site_refinement_flags_occupancy
_atom_site_disorder_assembly
_atom_site_disorder_group
I1 I 0.81671(6) 0.84009(4) 0.76219(3) 0.07226(17) Uani 1 1 d . U . . .
I2 I 0.21853(6) 0.67337(4) 0.34385(3) 0.07019(17) Uani 1 1 d . U . . .
F3 F 0.8521(5) 0.9175(4) 0.4941(3) 0.0873(10) Uani 1 1 d . U . . .
F2 F 0.1823(5) 0.5940(4) 0.6129(3) 0.0878(10) Uani 1 1 d . U . . .
F1 F 0.4111(5) 0.6579(4) 0.7730(2) 0.0839(10) Uani 1 1 d . U . . .
F4 F 0.6267(5) 0.8517(4) 0.3343(2) 0.0801(9) Uani 1 1 d . U . . .
C2 C 1.0316(11) 0.3925(7) 0.8870(5) 0.0804(16) Uani 1 1 d . U . . .
H2 H 1.083228 0.479263 0.850971 0.096 Uiso 1 1 calc R U . . .
C12 C 0.6872(7) 0.8369(5) 0.5248(4) 0.0530(11) Uani 1 1 d . U . . .
C11 C 0.5699(7) 0.8034(5) 0.4421(4) 0.0507(11) Uani 1 1 d . U . . .
C4 C 0.7448(10) 0.2722(7) 0.9933(4) 0.0676(14) Uani 1 1 d . U . . .
H4 H 0.592(8) 0.269(5) 1.034(4) 0.065(14) Uiso 1 1 d . U . . .
C13 C 0.6376(7) 0.7900(5) 0.6381(4) 0.0463(10) Uani 1 1 d . U . . .
C6 C 1.0826(8) 0.1297(6) 0.9437(4) 0.0541(11) Uani 1 1 d . U . . .
C3 C 0.8233(11) 0.3939(7) 0.9404(5) 0.0813(16) Uani 1 1 d . U . . .
H3 H 0.738365 0.482446 0.938576 0.098 Uiso 1 1 calc R U . . .
C8 C 0.4670(7) 0.7080(5) 0.6639(4) 0.0529(11) Uani 1 1 d . U . . .
C5 C 0.8701(8) 0.1333(6) 0.9980(4) 0.0535(11) Uani 1 1 d . U . . .
C9 C 0.3492(7) 0.6753(5) 0.5813(4) 0.0531(11) Uani 1 1 d . U . . .
C7 C 0.7955(9) 0.0034(6) 1.0521(4) 0.0569(13) Uani 1 1 d . U . . .
H7 H 0.676(6) 0.005(4) 1.085(3) 0.032(12) Uiso 1 1 d . U . . .
C10 C 0.3974(7) 0.7215(5) 0.4694(4) 0.0466(10) Uani 1 1 d . U . . .
C1 C 1.1559(10) 0.2650(7) 0.8882(4) 0.0677(14) Uani 1 1 d . U . . .
H1 H 1.294(8) 0.259(5) 0.847(4) 0.068(15) Uiso 1 1 d . U . . .

loop_
_atom_site_aniso_label
_atom_site_aniso_U_11
_atom_site_aniso_U_22
_atom_site_aniso_U_33
_atom_site_aniso_U_23
_atom_site_aniso_U_13
_atom_site_aniso_U_12
I1 0.0710(3) 0.0859(3) 0.0699(3) -0.0372(2) -0.02314(18) -0.01315(19)
I2 0.0730(3) 0.0801(3) 0.0667(3) -0.0356(2) -0.02275(17) -0.01089(18)
F3 0.080(2) 0.114(3) 0.075(2) -0.0155(19) 0.0020(16) -0.0608(19)
F2 0.082(2) 0.119(3) 0.072(2) -0.0197(19) 0.0022(16) -0.0611(19)
F1 0.084(2) 0.131(3) 0.0403(15) -0.0166(16) 0.0028(14) -0.0432(18)
F4 0.0767(19) 0.118(3) 0.0453(16) -0.0139(16) 0.0056(14) -0.0327(17)
C2 0.116(4) 0.079(4) 0.055(3) -0.023(3) -0.014(3) -0.038(3)
C12 0.044(3) 0.059(3) 0.057(3) -0.014(2) 0.000(2) -0.016(2)
C11 0.048(3) 0.062(3) 0.041(2) -0.013(2) -0.0020(19) -0.007(2)
C4 0.073(4) 0.088(4) 0.047(3) -0.031(3) -0.007(3) -0.008(3)
C13 0.045(2) 0.053(3) 0.046(2) -0.021(2) -0.0079(18) -0.0085(19)
C6 0.058(3) 0.076(3) 0.034(2) -0.022(2) -0.0063(19) -0.018(2)
C3 0.110(4) 0.077(4) 0.062(4) -0.030(3) -0.021(3) -0.008(3)
C8 0.048(3) 0.068(3) 0.043(2) -0.013(2) 0.0007(19) -0.016(2)
C5 0.059(3) 0.074(3) 0.034(2) -0.021(2) -0.0087(19) -0.019(2)
C9 0.045(3) 0.064(3) 0.053(3) -0.014(2) -0.003(2) -0.021(2)
C7 0.046(3) 0.091(4) 0.042(3) -0.027(3) 0.008(2) -0.021(3)
C10 0.040(2) 0.053(3) 0.049(2) -0.019(2) -0.0088(18) -0.0065(18)
C1 0.076(4) 0.097(4) 0.040(3) -0.023(3) 0.000(3) -0.037(3)

loop_
_atom_type_symbol
_atom_type_description
_atom_type_scat_dispersion_real
_atom_type_scat_dispersion_imag
_atom_type_scat_source
C C 0.0033 0.0016 'International Tables Vol C Tables 4.2.6.8 and 6.1.1.4'
H H 0.0000 0.0000 'International Tables Vol C Tables 4.2.6.8 and 6.1.1.4'
F F 0.0171 0.0103 'International Tables Vol C Tables 4.2.6.8 and 6.1.1.4'
I I -0.4742 1.8119 'International Tables Vol C Tables 4.2.6.8 and 6.1.1.4'

loop_
_geom_angle_atom_site_label_1
_geom_angle_atom_site_label_2
_geom_angle_atom_site_label_3
_geom_angle
_geom_angle_site_symmetry_1
_geom_angle_site_symmetry_3
_geom_angle_publ_flag
C3 C2 H2 120.1 . . ?
C1 C2 H2 120.1 . . ?
C1 C2 C3 119.8(6) . . ?
F3 C12 C11 118.9(4) . . ?
F3 C12 C13 119.5(4) . . ?
C11 C12 C13 121.6(4) . . ?
F4 C11 C12 118.5(4) . . ?
F4 C11 C10 120.5(4) . . ?
C12 C11 C10 121.0(4) . . ?
C3 C4 H4 124(2) . . ?
C3 C4 C5 121.0(6) . . ?
C5 C4 H4 115(2) . . ?
C12 C13 I1 121.3(3) . . ?
C8 C13 I1 122.1(3) . . ?
C8 C13 C12 116.7(4) . . ?
C7 C6 C5 118.5(5) 2_757 . ?
C7 C6 C1 123.6(5) 2_757 . ?
C1 C6 C5 117.9(5) . . ?
C2 C3 H3 119.1 . . ?
C4 C3 C2 121.8(6) . . ?
C4 C3 H3 119.1 . . ?
F1 C8 C13 119.7(4) . . ?
F1 C8 C9 118.5(4) . . ?
C13 C8 C9 121.7(4) . . ?
C4 C5 C6 118.1(5) . . ?
C7 C5 C4 123.1(5) . . ?
C7 C5 C6 118.9(5) . . ?
F2 C9 C8 118.6(4) . . ?
F2 C9 C10 119.7(4) . . ?
C10 C9 C8 121.8(4) . . ?
C6 C7 C5 122.6(5) 2_757 . ?
C6 C7 H7 118(3) 2_757 . ?
C5 C7 H7 119(3) . . ?
C11 C10 I2 120.8(3) . . ?
C9 C10 I2 122.0(3) . . ?
C9 C10 C11 117.3(4) . . ?
C2 C1 C6 121.5(6) . . ?
C2 C1 H1 123(3) . . ?
C6 C1 H1 115(3) . . ?

loop_
_geom_bond_atom_site_label_1
_geom_bond_atom_site_label_2
_geom_bond_distance
_geom_bond_site_symmetry_2
_geom_bond_publ_flag
I1 C13 2.071(4) . ?
I2 C10 2.076(4) . ?
F3 C12 1.336(5) . ?
F2 C9 1.351(5) . ?
F1 C8 1.348(5) . ?
F4 C11 1.333(5) . ?
C2 H2 0.9300 . ?
C2 C3 1.409(8) . ?
C2 C1 1.349(8) . ?
C12 C11 1.374(6) . ?
C12 C13 1.381(6) . ?
C11 C10 1.377(6) . ?
C4 H4 1.04(5) . ?
C4 C3 1.329(8) . ?
C4 C5 1.435(7) . ?
C13 C8 1.367(6) . ?
C6 C5 1.436(7) . ?
C6 C7 1.381(7) 2_757 ?
C6 C1 1.429(7) . ?
C3 H3 0.9300 . ?
C8 C9 1.371(6) . ?
C5 C7 1.386(7) . ?
C9 C10 1.362(6) . ?
C7 H7 0.82(4) . ?
C1 H1 0.98(5) . ?

loop_
_geom_torsion_atom_site_label_1
_geom_torsion_atom_site_label_2
_geom_torsion_atom_site_label_3
_geom_torsion_atom_site_label_4
_geom_torsion
_geom_torsion_site_symmetry_1
_geom_torsion_site_symmetry_2
_geom_torsion_site_symmetry_3
_geom_torsion_site_symmetry_4
_geom_torsion_publ_flag
I1 C13 C8 F1 0.2(6) . . . . ?
I1 C13 C8 C9 180.0(4) . . . . ?
F3 C12 C11 F4 0.6(7) . . . . ?
F3 C12 C11 C10 -179.5(4) . . . . ?
F3 C12 C13 I1 -0.8(6) . . . . ?
F3 C12 C13 C8 179.9(4) . . . . ?
F2 C9 C10 I2 0.8(6) . . . . ?
F2 C9 C10 C11 -179.6(4) . . . . ?
F1 C8 C9 F2 -0.1(7) . . . . ?
F1 C8 C9 C10 -179.6(4) . . . . ?
F4 C11 C10 I2 -0.8(6) . . . . ?
F4 C11 C10 C9 179.7(4) . . . . ?
C12 C11 C10 I2 179.3(3) . . . . ?
C12 C11 C10 C9 -0.2(7) . . . . ?
C12 C13 C8 F1 179.5(4) . . . . ?
C12 C13 C8 C9 -0.7(7) . . . . ?
C11 C12 C13 I1 179.6(3) . . . . ?
C11 C12 C13 C8 0.4(7) . . . . ?
C4 C5 C7 C6 -179.9(4) . . . 2_757 ?
C13 C12 C11 F4 -179.8(4) . . . . ?
C13 C12 C11 C10 0.1(7) . . . . ?
C13 C8 C9 F2 -179.9(4) . . . . ?
C13 C8 C9 C10 0.6(8) . . . . ?
C6 C5 C7 C6 0.1(7) . . . 2_757 ?
C3 C2 C1 C6 -0.6(7) . . . . ?
C3 C4 C5 C6 -0.1(7) . . . . ?
C3 C4 C5 C7 179.9(4) . . . . ?
C8 C9 C10 I2 -179.7(4) . . . . ?
C8 C9 C10 C11 -0.1(7) . . . . ?
C5 C4 C3 C2 -0.1(8) . . . . ?
C5 C6 C1 C2 0.4(7) . . . . ?
C7 C6 C5 C4 179.9(4) 2_757 . . . ?
C7 C6 C5 C7 -0.1(7) 2_757 . . . ?
C7 C6 C1 C2 -179.5(5) 2_757 . . . ?
C1 C2 C3 C4 0.5(8) . . . . ?
C1 C6 C5 C4 -0.1(6) . . . . ?
C1 C6 C5 C7 179.9(4) . . . . ?
